data_7118671
loop_
_publ_author_name
'Jiang, Wei'
'Yang, Jin'
'Liu, Ying-Ying'
'Ma, Jian-Fang'

_publ_section_title
;
 Porphyrin-based mixed-valent Ag(I)/Ag(II) and Cu(I)/Cu(II) networks as
 efficient heterogeneous catalysts for the azide-alkyne "click" reaction
 and promising oxidation of ethylbenzene
;
_journal_coden_ASTM CHCOFS
_journal_issue 7
_journal_name_full
;
 Chemical Communications (Cambridge, United Kingdom)
;
_journal_page_first 1373
_journal_page_last 1376
_journal_paper_doi 10.1039/c5cc08456c
_journal_volume 52
_journal_year 2016
_chemical_formula_moiety 'C15 H13 N3'
_chemical_formula_sum 'C15 H13 N3'
_chemical_formula_weight 235.28
_space_group_IT_number 4
_symmetry_cell_setting monoclinic
_symmetry_space_group_name_Hall 'P 2yb'
_symmetry_space_group_name_H-M 'P 1 21 1'
_atom_sites_solution_hydrogens geom
_atom_sites_solution_primary direct
_atom_sites_solution_secondary difmap
_audit_creation_method SHELXL-97
_audit_update_record
;
2015-11-16 deposited with the CCDC.
2015-11-23 downloaded from the CCDC.
;
_cell_angle_alpha 90.00
_cell_angle_beta 100.341(2)
_cell_angle_gamma 90.00
_cell_formula_units_Z 2
_cell_length_a 7.9820(12)
_cell_length_b 5.766(2)
_cell_length_c 13.788(2)
_cell_measurement_reflns_used 2695
_cell_measurement_temperature 293(2)
_cell_measurement_theta_max 29.0961
_cell_measurement_theta_min 2.9976
_cell_volume 624.3(3)
_computing_cell_refinement CrysAlis
_computing_data_collection 'CrysAlis (Oxford Diffraction, 2006)'
_computing_data_reduction CrysAlis
_computing_structure_refinement 'SHELXL-97 (Sheldrick, 1997)'
_computing_structure_solution 'SHELXS-97 (Sheldrick, 1997)'
_diffrn_ambient_temperature 293(2)
_diffrn_detector_area_resol_mean 10.0
_diffrn_measured_fraction_theta_full 0.995
_diffrn_measured_fraction_theta_max 0.852
_diffrn_measurement_device_type 'Oxford Diffraction Gemini R Ultra'
_diffrn_measurement_method '\w scan'
_diffrn_radiation_monochromator graphite
_diffrn_radiation_source 'fine-focus sealed tube'
_diffrn_radiation_type MoK\a
_diffrn_radiation_wavelength 0.71069
_diffrn_reflns_av_R_equivalents 0.0652
_diffrn_reflns_av_unetI/netI 0.0568
_diffrn_reflns_limit_h_max 9
_diffrn_reflns_limit_h_min -10
_diffrn_reflns_limit_k_max 5
_diffrn_reflns_limit_k_min -7
_diffrn_reflns_limit_l_max 13
_diffrn_reflns_limit_l_min -18
_diffrn_reflns_number 2690
_diffrn_reflns_theta_full 25.00
_diffrn_reflns_theta_max 29.16
_diffrn_reflns_theta_min 3.00
_exptl_absorpt_coefficient_mu 0.077
_exptl_absorpt_correction_T_max 1.00000
_exptl_absorpt_correction_T_min 0.43059
_exptl_absorpt_correction_type multi-scan
_exptl_absorpt_process_details
;
CrysAlis (Oxford Diffraction, 2006) 
;
_exptl_crystal_colour colourless
_exptl_crystal_density_diffrn 1.252
_exptl_crystal_density_method 'not measured'
_exptl_crystal_description block
_exptl_crystal_F_000 248
_exptl_crystal_size_max 0.22
_exptl_crystal_size_mid 0.19
_exptl_crystal_size_min 0.15
_refine_diff_density_max 0.178
_refine_diff_density_min -0.194
_refine_diff_density_rms 0.042
_refine_ls_abs_structure_details 'Flack H D (1983), Acta Cryst. A39, 876-881'
_refine_ls_abs_structure_Flack -3(5)
_refine_ls_extinction_method none
_refine_ls_goodness_of_fit_ref 1.046
_refine_ls_hydrogen_treatment mixed
_refine_ls_matrix_type full
_refine_ls_number_parameters 163
_refine_ls_number_reflns 1575
_refine_ls_number_restraints 1
_refine_ls_restrained_S_all 1.046
_refine_ls_R_factor_all 0.0705
_refine_ls_R_factor_gt 0.0512
_refine_ls_shift/su_max 0.000
_refine_ls_shift/su_mean 0.000
_refine_ls_structure_factor_coef Fsqd
_refine_ls_weighting_details 'calc w=1/[\s^2^(Fo^2^)+(0.0590P)^2^+0.0000P] where P=(Fo^2^+2Fc^2^)/3'
_refine_ls_weighting_scheme calc
_refine_ls_wR_factor_gt 0.1112
_refine_ls_wR_factor_ref 0.1308
_reflns_number_gt 1184
_reflns_number_total 1575
_reflns_threshold_expression >2sigma(I)
_cod_duplicate_entry 7118455
_cod_data_source_file c5cc08456c2.cif
_cod_data_source_block Compound-2a
_cod_original_sg_symbol_H-M 'P 21'
_cod_database_code 7118671

loop_
_symmetry_equiv_pos_as_xyz
'x, y, z'
'-x, y+1/2, -z'

loop_
_atom_site_label
_atom_site_type_symbol
_atom_site_fract_x
_atom_site_fract_y
_atom_site_fract_z
_atom_site_U_iso_or_equiv
_atom_site_adp_type
_atom_site_occupancy
_atom_site_symmetry_multiplicity
_atom_site_calc_flag
_atom_site_refinement_flags
_atom_site_disorder_assembly
_atom_site_disorder_group
C1 C 0.6713(3) 0.3422(6) 0.39935(19) 0.0451(7) Uani 1 1 d . . .
C2 C 0.6562(4) 0.1961(6) 0.4774(2) 0.0542(8) Uani 1 1 d . . .
H2 H 0.5935 0.0598 0.4658 0.065 Uiso 1 1 calc R . .
C3 C 0.7342(5) 0.2524(7) 0.5729(2) 0.0639(10) Uani 1 1 d . . .
H3 H 0.7243 0.1529 0.6247 0.077 Uiso 1 1 calc R . .
C4 C 0.8258(4) 0.4537(8) 0.5912(2) 0.0628(9) Uani 1 1 d . . .
H4 H 0.8771 0.4910 0.6553 0.075 Uiso 1 1 calc R . .
C5 C 0.8417(4) 0.6005(7) 0.5148(2) 0.0618(8) Uani 1 1 d . . .
H5 H 0.9034 0.7374 0.5273 0.074 Uiso 1 1 calc R . .
C6 C 0.7654(4) 0.5445(6) 0.4185(2) 0.0529(8) Uani 1 1 d . . .
H6 H 0.7777 0.6434 0.3669 0.064 Uiso 1 1 calc R . .
C7 C 0.5892(3) 0.2820(5) 0.29831(19) 0.0423(7) Uani 1 1 d . . .
C8 C 0.5121(4) 0.0786(7) 0.26265(18) 0.0491(7) Uani 1 1 d . . .
H8 H 0.4991 -0.0552 0.2982 0.059 Uiso 1 1 calc R . .
C9 C 0.3630(4) -0.0434(7) 0.09246(19) 0.0536(8) Uani 1 1 d . . .
H9A H 0.4240 -0.1889 0.0926 0.064 Uiso 1 1 calc R . .
H9B H 0.3532 0.0246 0.0273 0.064 Uiso 1 1 calc R . .
C10 C 0.1876(3) -0.0894(6) 0.11411(17) 0.0417(7) Uani 1 1 d . . .
C11 C 0.1502(4) -0.2965(6) 0.15586(19) 0.0502(8) Uani 1 1 d . . .
H11 H 0.2339 -0.4098 0.1702 0.060 Uiso 1 1 calc R . .
C12 C -0.0107(4) -0.3368(7) 0.1766(2) 0.0574(8) Uani 1 1 d . . .
H12 H -0.0342 -0.4763 0.2052 0.069 Uiso 1 1 calc R . .
C13 C -0.1349(4) -0.1721(8) 0.1549(2) 0.0567(8) Uani 1 1 d . . .
H13 H -0.2428 -0.1999 0.1690 0.068 Uiso 1 1 calc R . .
C14 C -0.1013(4) 0.0335(7) 0.1127(2) 0.0563(9) Uani 1 1 d . . .
H14 H -0.1863 0.1449 0.0978 0.068 Uiso 1 1 calc R . .
C15 C 0.0603(4) 0.0754(7) 0.09218(19) 0.0506(7) Uani 1 1 d . . .
H15 H 0.0830 0.2152 0.0635 0.061 Uiso 1 1 calc R . .
N1 N 0.5791(3) 0.4313(6) 0.22181(16) 0.0554(7) Uani 1 1 d . . .
N2 N 0.4998(3) 0.3282(6) 0.14037(17) 0.0549(7) Uani 1 1 d . . .
N3 N 0.4596(3) 0.1137(5) 0.16543(15) 0.0450(6) Uani 1 1 d . . .

loop_
_atom_site_aniso_label
_atom_site_aniso_U_11
_atom_site_aniso_U_22
_atom_site_aniso_U_33
_atom_site_aniso_U_23
_atom_site_aniso_U_13
_atom_site_aniso_U_12
C1 0.0401(13) 0.0456(17) 0.0511(14) -0.0025(15) 0.0124(10) 0.0041(15)
C2 0.0602(17) 0.0519(19) 0.0513(15) -0.0001(16) 0.0119(12) -0.0058(18)
C3 0.075(2) 0.066(2) 0.0497(17) 0.0029(17) 0.0085(15) -0.001(2)
C4 0.068(2) 0.068(2) 0.0504(16) -0.0082(19) 0.0044(14) 0.001(2)
C5 0.0583(18) 0.0538(19) 0.0708(18) -0.010(2) 0.0047(14) -0.0053(19)
C6 0.0509(15) 0.052(2) 0.0562(16) 0.0010(16) 0.0095(12) -0.0045(17)
C7 0.0368(12) 0.0440(18) 0.0477(14) 0.0036(14) 0.0119(10) 0.0034(14)
C8 0.0555(16) 0.0500(18) 0.0427(14) 0.0026(16) 0.0111(11) -0.0050(17)
C9 0.0471(15) 0.067(2) 0.0478(14) -0.0126(18) 0.0128(11) -0.0066(18)
C10 0.0397(13) 0.0485(18) 0.0372(12) -0.0084(13) 0.0075(10) -0.0019(14)
C11 0.0494(15) 0.0498(19) 0.0507(15) 0.0003(15) 0.0069(11) 0.0063(17)
C12 0.0653(19) 0.051(2) 0.0586(16) 0.0022(17) 0.0192(14) -0.0071(18)
C13 0.0456(15) 0.068(2) 0.0586(16) -0.0069(19) 0.0158(12) -0.0046(19)
C14 0.0431(15) 0.062(2) 0.0635(16) -0.0028(17) 0.0091(12) 0.0116(17)
C15 0.0501(15) 0.0491(18) 0.0525(14) 0.0037(16) 0.0091(11) 0.0018(16)
N1 0.0540(14) 0.0546(16) 0.0553(14) 0.0073(15) 0.0037(11) -0.0059(15)
N2 0.0499(14) 0.0610(18) 0.0528(14) 0.0062(15) 0.0066(11) -0.0035(15)
N3 0.0363(11) 0.0544(16) 0.0456(11) 0.0014(13) 0.0105(9) -0.0026(12)

loop_
_atom_type_symbol
_atom_type_description
_atom_type_scat_dispersion_real
_atom_type_scat_dispersion_imag
_atom_type_scat_source
C C 0.0033 0.0016 'International Tables Vol C Tables 4.2.6.8 and 6.1.1.4'
N N 0.0061 0.0033 'International Tables Vol C Tables 4.2.6.8 and 6.1.1.4'
H H 0.0000 0.0000 'International Tables Vol C Tables 4.2.6.8 and 6.1.1.4'

loop_
_geom_angle_atom_site_label_1
_geom_angle_atom_site_label_2
_geom_angle_atom_site_label_3
_geom_angle
_geom_angle_site_symmetry_1
_geom_angle_site_symmetry_3
C6 C1 C2 118.8(3) . .
C6 C1 C7 120.9(3) . .
C2 C1 C7 120.3(3) . .
C1 C2 C3 120.4(3) . .
C1 C2 H2 119.8 . .
C3 C2 H2 119.8 . .
C4 C3 C2 120.4(3) . .
C4 C3 H3 119.8 . .
C2 C3 H3 119.8 . .
C3 C4 C5 120.0(3) . .
C3 C4 H4 120.0 . .
C5 C4 H4 120.0 . .
C4 C5 C6 120.1(4) . .
C4 C5 H5 119.9 . .
C6 C5 H5 119.9 . .
C1 C6 C5 120.3(3) . .
C1 C6 H6 119.9 . .
C5 C6 H6 119.9 . .
N1 C7 C8 107.7(2) . .
N1 C7 C1 122.8(3) . .
C8 C7 C1 129.4(3) . .
N3 C8 C7 105.5(3) . .
N3 C8 H8 127.2 . .
C7 C8 H8 127.2 . .
N3 C9 C10 111.5(2) . .
N3 C9 H9A 109.3 . .
C10 C9 H9A 109.3 . .
N3 C9 H9B 109.3 . .
C10 C9 H9B 109.3 . .
H9A C9 H9B 108.0 . .
C11 C10 C15 118.6(3) . .
C11 C10 C9 120.9(3) . .
C15 C10 C9 120.5(3) . .
C10 C11 C12 120.6(3) . .
C10 C11 H11 119.7 . .
C12 C11 H11 119.7 . .
C13 C12 C11 120.1(3) . .
C13 C12 H12 119.9 . .
C11 C12 H12 119.9 . .
C12 C13 C14 120.3(3) . .
C12 C13 H13 119.8 . .
C14 C13 H13 119.8 . .
C13 C14 C15 119.8(3) . .
C13 C14 H14 120.1 . .
C15 C14 H14 120.1 . .
C10 C15 C14 120.5(3) . .
C10 C15 H15 119.7 . .
C14 C15 H15 119.7 . .
N2 N1 C7 109.1(3) . .
N1 N2 N3 107.2(2) . .
N2 N3 C8 110.5(3) . .
N2 N3 C9 121.0(2) . .
C8 N3 C9 128.5(3) . .

loop_
_geom_bond_atom_site_label_1
_geom_bond_atom_site_label_2
_geom_bond_distance
_geom_bond_site_symmetry_2
C1 C6 1.387(4) .
C1 C2 1.390(4) .
C1 C7 1.471(4) .
C2 C3 1.390(4) .
C2 H2 0.9300 .
C3 C4 1.370(6) .
C3 H3 0.9300 .
C4 C5 1.375(5) .
C4 H4 0.9300 .
C5 C6 1.396(4) .
C5 H5 0.9300 .
C6 H6 0.9300 .
C7 N1 1.352(4) .
C7 C8 1.374(5) .
C8 N3 1.346(3) .
C8 H8 0.9300 .
C9 N3 1.466(4) .
C9 C10 1.507(4) .
C9 H9A 0.9700 .
C9 H9B 0.9700 .
C10 C11 1.381(5) .
C10 C15 1.385(4) .
C11 C12 1.384(4) .
C11 H11 0.9300 .
C12 C13 1.367(5) .
C12 H12 0.9300 .
C13 C14 1.368(5) .
C13 H13 0.9300 .
C14 C15 1.390(4) .
C14 H14 0.9300 .
C15 H15 0.9300 .
N1 N2 1.327(3) .
N2 N3 1.339(4) .

loop_
_geom_torsion_atom_site_label_1
_geom_torsion_atom_site_label_2
_geom_torsion_atom_site_label_3
_geom_torsion_atom_site_label_4
_geom_torsion
_geom_torsion_site_symmetry_1
_geom_torsion_site_symmetry_2
_geom_torsion_site_symmetry_3
_geom_torsion_site_symmetry_4
C6 C1 C2 C3 0.0(4) . . . .
C7 C1 C2 C3 179.8(3) . . . .
C1 C2 C3 C4 0.6(5) . . . .
C2 C3 C4 C5 -0.4(5) . . . .
C3 C4 C5 C6 -0.3(5) . . . .
C2 C1 C6 C5 -0.7(4) . . . .
C7 C1 C6 C5 179.5(3) . . . .
C4 C5 C6 C1 0.8(5) . . . .
C6 C1 C7 N1 -9.7(4) . . . .
C2 C1 C7 N1 170.5(3) . . . .
C6 C1 C7 C8 170.0(3) . . . .
C2 C1 C7 C8 -9.8(4) . . . .
N1 C7 C8 N3 0.4(3) . . . .
C1 C7 C8 N3 -179.4(3) . . . .
N3 C9 C10 C11 -103.5(3) . . . .
N3 C9 C10 C15 76.7(3) . . . .
C15 C10 C11 C12 -0.9(4) . . . .
C9 C10 C11 C12 179.3(2) . . . .
C10 C11 C12 C13 0.6(4) . . . .
C11 C12 C13 C14 0.0(5) . . . .
C12 C13 C14 C15 -0.3(5) . . . .
C11 C10 C15 C14 0.6(4) . . . .
C9 C10 C15 C14 -179.6(3) . . . .
C13 C14 C15 C10 0.0(4) . . . .
C8 C7 N1 N2 -0.2(3) . . . .
C1 C7 N1 N2 179.5(2) . . . .
C7 N1 N2 N3 0.0(3) . . . .
N1 N2 N3 C8 0.2(3) . . . .
N1 N2 N3 C9 177.1(2) . . . .
C7 C8 N3 N2 -0.4(3) . . . .
C7 C8 N3 C9 -177.0(3) . . . .
C10 C9 N3 N2 -112.1(3) . . . .
C10 C9 N3 C8 64.2(4) . . . .
